data_9000152
loop_
_publ_author_name
'Freed, R. L.'
'Peacor, D. R.'

_publ_section_title
;
 Refinement of the crystal structure of johannsenite
;
_journal_name_full 'American Mineralogist'
_journal_page_first 709
_journal_page_last 720
_journal_volume 52
_journal_year 1967
_chemical_formula_sum 'Ca Mn O6 Si2'
_chemical_name_mineral Johannsenite
_space_group_IT_number 15
_symmetry_space_group_name_Hall '-C 2yc'
_symmetry_space_group_name_H-M 'C 1 2/c 1'
_cell_angle_alpha 90
_cell_angle_beta 105.48
_cell_angle_gamma 90
_cell_length_a 9.978
_cell_length_b 9.156
_cell_length_c 5.293
_cell_formula_units_Z 4
_cell_volume 466.019
_database_code_amcsd 0000156
_exptl_crystal_density_diffrn 3.523
_cod_original_formula_sum 'Ca Mn Si2 O6'
_cod_database_code 9000152

loop_
_space_group_symop_operation_xyz
x,y,z
1/2+x,1/2+y,z
x,-y,1/2+z
1/2+x,1/2-y,1/2+z
-x,y,1/2-z
1/2-x,1/2+y,1/2-z
-x,-y,-z
1/2-x,1/2-y,-z

loop_
_atom_site_label
_atom_site_fract_x
_atom_site_fract_y
_atom_site_fract_z
_atom_site_U_iso_or_equiv
Ca 0.00000 0.69810 0.75000 0.00735
Mn 0.00000 0.09470 0.75000 0.00608
Si 0.21290 0.40830 0.76370 0.00329
O1 0.37970 0.40700 0.84590 0.00494
O2 0.13680 0.25690 0.67050 0.00595
O3 0.15180 0.47940 0.00430 0.00507

loop_
_cod_related_entry_id
_cod_related_entry_database
_cod_related_entry_code
1 AMCSD 0000156
